data_4101478
loop_
_publ_author_name
'Bradley, Christopher A'
'Lobkovsky, Emil'
'Keresztes, Ivan'
'Chirik, Paul J'

_publ_section_title
;
 Synthesis of bis(indenyl)zirconium dihydrides and subsequent
 rearrangement to eta5,eta3-4,5-dihydroindenediyl ligands: evidence for
 intermediates during the hydrogenation to tetrahydroindenyl
 derivatives.
;
_journal_issue 19
_journal_name_full 'Journal of the American Chemical Society'
_journal_page_first 6454
_journal_page_last 6467
_journal_paper_doi 10.1021/ja060472z
_journal_volume 128
_journal_year 2006
_chemical_formula_sum 'C30 H40 Zr'
_chemical_formula_weight 491.84
_chemical_name_systematic
; 
 ? 
;
_space_group_IT_number 14
_symmetry_cell_setting monoclinic
_symmetry_space_group_name_Hall '-P 2ybc'
_symmetry_space_group_name_H-M 'P 1 21/c 1'
_atom_sites_solution_hydrogens mixed
_atom_sites_solution_primary direct
_atom_sites_solution_secondary difmap
_audit_creation_method SHELXL-97
_cell_angle_alpha 90.00
_cell_angle_beta 99.763(2)
_cell_angle_gamma 90.00
_cell_formula_units_Z 4
_cell_length_a 10.9586(6)
_cell_length_b 13.2920(6)
_cell_length_c 17.4629(9)
_cell_measurement_reflns_used 5576
_cell_measurement_temperature 173(2)
_cell_measurement_theta_max 25.95
_cell_measurement_theta_min 2.37
_cell_volume 2506.8(2)
_computing_cell_refinement 'Bruker SAINT+'
_computing_data_collection 'Bruker APEX2'
_computing_data_reduction 'Bruker SAINT+'
_computing_molecular_graphics 'Bruker SHELXTL'
_computing_publication_material 'Bruker SHELXTL'
_computing_structure_refinement 'SHELXL-97 (Sheldrick, 1997)'
_computing_structure_solution 'SHELXS-97 (Sheldrick, 1990)'
_diffrn_ambient_temperature 173(2)
_diffrn_measured_fraction_theta_full 0.989
_diffrn_measured_fraction_theta_max 0.989
_diffrn_measurement_device_type 'Bruker X8 APEX II diffractometer'
_diffrn_measurement_method 'phi scans'
_diffrn_radiation_monochromator graphite
_diffrn_radiation_source 'fine-focus sealed tube'
_diffrn_radiation_type MoK\a
_diffrn_radiation_wavelength 0.71073
_diffrn_reflns_av_R_equivalents 0.0387
_diffrn_reflns_av_sigmaI/netI 0.0408
_diffrn_reflns_limit_h_max 13
_diffrn_reflns_limit_h_min -13
_diffrn_reflns_limit_k_max 16
_diffrn_reflns_limit_k_min -15
_diffrn_reflns_limit_l_max 21
_diffrn_reflns_limit_l_min -21
_diffrn_reflns_number 22500
_diffrn_reflns_theta_full 26.23
_diffrn_reflns_theta_max 26.23
_diffrn_reflns_theta_min 1.89
_exptl_absorpt_coefficient_mu 0.453
_exptl_absorpt_correction_T_max 0.9777
_exptl_absorpt_correction_T_min 0.9148
_exptl_absorpt_correction_type multi-scan
_exptl_absorpt_process_details SADABS
_exptl_crystal_colour colourless
_exptl_crystal_density_diffrn 1.303
_exptl_crystal_density_method 'not measured'
_exptl_crystal_description block
_exptl_crystal_F_000 1040
_exptl_crystal_size_max 0.20
_exptl_crystal_size_mid 0.15
_exptl_crystal_size_min 0.05
_refine_diff_density_max 0.646
_refine_diff_density_min -0.505
_refine_diff_density_rms 0.060
_refine_ls_extinction_method none
_refine_ls_goodness_of_fit_ref 1.047
_refine_ls_hydrogen_treatment mixed
_refine_ls_matrix_type full
_refine_ls_number_parameters 410
_refine_ls_number_reflns 4996
_refine_ls_number_restraints 0
_refine_ls_restrained_S_all 1.047
_refine_ls_R_factor_all 0.0522
_refine_ls_R_factor_gt 0.0333
_refine_ls_shift/su_max 0.009
_refine_ls_shift/su_mean 0.000
_refine_ls_structure_factor_coef Fsqd
_refine_ls_weighting_details 'calc w=1/[\s^2^(Fo^2^)+(0.0443P)^2^+0.5968P] where P=(Fo^2^+2Fc^2^)/3'
_refine_ls_weighting_scheme calc
_refine_ls_wR_factor_gt 0.0788
_refine_ls_wR_factor_ref 0.0845
_reflns_number_gt 3815
_reflns_number_total 4996
_reflns_threshold_expression >2sigma(I)
_cod_data_source_file ja060472zsi20060120_034212.cif
_cod_data_source_block cb66
_cod_depositor_comments
;
The following automatic conversions were performed:
'_symmetry_cell_setting' value 'Monoclinic' changed to 'monoclinic'
according to '/home/saulius/struct/CIF-dictionaries/cif_core.dic'
dictionary named 'cif_core.dic' version 2.4.1 from 2010-06-29.

Automatic conversion script
Id: cif_fix_enum 1527 2010-12-29 10:47:43Z saulius 
;
_cod_original_sg_symbol_H-M P2(1)/c
_cod_database_code 4101478

loop_
_symmetry_equiv_pos_as_xyz
'x, y, z'
'-x, y+1/2, -z+1/2'
'-x, -y, -z'
'x, -y-1/2, z-1/2'

loop_
_atom_site_label
_atom_site_type_symbol
_atom_site_fract_x
_atom_site_fract_y
_atom_site_fract_z
_atom_site_U_iso_or_equiv
_atom_site_adp_type
_atom_site_occupancy
_atom_site_symmetry_multiplicity
_atom_site_calc_flag
_atom_site_refinement_flags
Zr1 Zr 0.70703(2) 0.391489(17) 0.184948(13) 0.02299(9) Uani 1 1 d .
C1 C 0.7214(2) 0.52873(17) 0.28647(13) 0.0253(5) Uani 1 1 d .
C2 C 0.7607(2) 0.57769(18) 0.22265(14) 0.0269(6) Uani 1 1 d .
H2 H 0.842(3) 0.6124(18) 0.2260(15) 0.033(7) Uiso 1 1 d .
C3 C 0.6652(2) 0.57573(18) 0.15722(14) 0.0273(5) Uani 1 1 d .
C4 C 0.5641(2) 0.52173(18) 0.18021(14) 0.0278(6) Uani 1 1 d .
C5 C 0.5990(2) 0.49448(19) 0.26043(14) 0.0282(6) Uani 1 1 d .
C6 C 0.5349(3) 0.4108(3) 0.2929(2) 0.0614(10) Uani 1 1 d .
H6B H 0.4537 0.4331 0.3043 0.074 Uiso 1 1 calc R
H6A H 0.5855 0.3852 0.3414 0.074 Uiso 1 1 calc R
C7 C 0.5184(3) 0.3319(2) 0.2322(2) 0.0459(8) Uani 1 1 d .
H7 H 0.517(3) 0.264(2) 0.2490(16) 0.040(8) Uiso 1 1 d .
C8 C 0.4777(3) 0.3580(2) 0.1545(2) 0.0434(8) Uani 1 1 d .
H8 H 0.448(3) 0.312(2) 0.1197(17) 0.053(9) Uiso 1 1 d .
C9 C 0.4831(3) 0.4559(3) 0.12914(19) 0.0564(10) Uani 1 1 d .
H9 H 0.465(2) 0.467(2) 0.0778(17) 0.039(8) Uiso 1 1 d .
C10 C 0.9264(2) 0.32919(18) 0.18767(14) 0.0255(5) Uani 1 1 d .
C11 C 0.8505(2) 0.27485(18) 0.12848(14) 0.0256(5) Uani 1 1 d .
H11 H 0.855(2) 0.2820(17) 0.0721(13) 0.023(6) Uiso 1 1 d .
C12 C 0.7663(2) 0.21306(18) 0.15973(14) 0.0269(6) Uani 1 1 d .
C13 C 0.7959(2) 0.22311(18) 0.24231(14) 0.0280(6) Uani 1 1 d .
C14 C 0.7492(3) 0.1745(2) 0.30408(17) 0.0384(7) Uani 1 1 d .
H14 H 0.685(2) 0.1310(18) 0.2924(14) 0.023(7) Uiso 1 1 d .
C15 C 0.8008(3) 0.1940(2) 0.37878(17) 0.0445(8) Uani 1 1 d .
H15 H 0.770(3) 0.160(2) 0.4202(17) 0.054(9) Uiso 1 1 d .
C16 C 0.9001(3) 0.2634(2) 0.39614(17) 0.0415(7) Uani 1 1 d .
H16 H 0.936(3) 0.278(2) 0.4483(16) 0.039(8) Uiso 1 1 d .
C17 C 0.9460(3) 0.3129(2) 0.33923(15) 0.0341(6) Uani 1 1 d .
H17 H 1.017(3) 0.357(2) 0.3482(14) 0.031(7) Uiso 1 1 d .
C18 C 0.8947(2) 0.29463(18) 0.26006(14) 0.0267(6) Uani 1 1 d .
C19 C 0.6784(3) 0.1366(2) 0.11713(16) 0.0334(6) Uani 1 1 d .
H19 H 0.609(2) 0.1366(17) 0.1392(14) 0.022(6) Uiso 1 1 d .
C20 C 0.6416(3) 0.1604(3) 0.03179(19) 0.0455(8) Uani 1 1 d .
H20C H 0.585(3) 0.112(2) 0.0073(16) 0.041(8) Uiso 1 1 d .
H20B H 0.605(3) 0.226(2) 0.0251(16) 0.048(9) Uiso 1 1 d .
H20A H 0.714(3) 0.156(2) 0.0063(17) 0.048(9) Uiso 1 1 d .
C21 C 0.7355(4) 0.0316(2) 0.1259(2) 0.0544(9) Uani 1 1 d .
H21C H 0.682(3) -0.016(2) 0.1009(16) 0.046(8) Uiso 1 1 d .
H21B H 0.767(4) 0.011(3) 0.178(2) 0.090(13) Uiso 1 1 d .
H21A H 0.815(4) 0.033(3) 0.101(2) 0.113(16) Uiso 1 1 d .
C22 C 1.0331(2) 0.3978(2) 0.17890(16) 0.0309(6) Uani 1 1 d .
H22 H 1.029(2) 0.456(2) 0.2054(14) 0.033(7) Uiso 1 1 d .
C23 C 1.0266(3) 0.4325(3) 0.0954(2) 0.0501(9) Uani 1 1 d .
H23C H 0.943(3) 0.461(2) 0.0714(17) 0.058(10) Uiso 1 1 d .
H23B H 1.044(3) 0.376(3) 0.063(2) 0.075(12) Uiso 1 1 d .
H23A H 1.090(3) 0.476(3) 0.0966(19) 0.072(11) Uiso 1 1 d .
C24 C 1.1568(3) 0.3474(2) 0.20706(18) 0.0448(7) Uani 1 1 d .
H24A H 1.1650 0.2882 0.1749 0.067 Uiso 1 1 calc R
H24B H 1.1612 0.3267 0.2613 0.067 Uiso 1 1 calc R
H24C H 1.2239 0.3948 0.2031 0.067 Uiso 1 1 calc R
C25 C 0.7878(3) 0.5266(2) 0.36951(15) 0.0321(6) Uani 1 1 d .
H25 H 0.787(2) 0.457(2) 0.3897(13) 0.031(7) Uiso 1 1 d .
C26 C 0.9205(3) 0.5631(3) 0.3783(2) 0.0410(7) Uani 1 1 d .
H26C H 0.924(3) 0.632(2) 0.3694(17) 0.047(9) Uiso 1 1 d .
H26B H 0.968(3) 0.526(2) 0.3445(18) 0.059(10) Uiso 1 1 d .
H26A H 0.955(3) 0.554(2) 0.4277(19) 0.051(9) Uiso 1 1 d .
C27 C 0.7155(4) 0.5909(2) 0.41924(18) 0.0429(8) Uani 1 1 d .
H27C H 0.710(3) 0.662(2) 0.4024(15) 0.044(8) Uiso 1 1 d .
H22B H 0.755(3) 0.591(2) 0.470(2) 0.060(10) Uiso 1 1 d .
H27A H 0.637(3) 0.566(2) 0.4199(14) 0.032(8) Uiso 1 1 d .
C28 C 0.6595(3) 0.6344(2) 0.08280(16) 0.0330(6) Uani 1 1 d .
H28 H 0.595(3) 0.6095(19) 0.0471(16) 0.035(8) Uiso 1 1 d .
C29 C 0.6201(4) 0.7403(3) 0.0961(2) 0.0556(10) Uani 1 1 d .
H29C H 0.617(3) 0.780(2) 0.0513(19) 0.062(10) Uiso 1 1 d .
H29B H 0.540(4) 0.743(3) 0.108(2) 0.103(16) Uiso 1 1 d .
H29A H 0.684(4) 0.779(3) 0.141(3) 0.105(14) Uiso 1 1 d .
C30 C 0.7771(4) 0.6338(3) 0.0501(2) 0.0782(13) Uani 1 1 d .
H30A H 0.7659 0.6733 0.0020 0.117 Uiso 1 1 calc R
H30B H 0.7987 0.5644 0.0390 0.117 Uiso 1 1 calc R
H30C H 0.8438 0.6634 0.0879 0.117 Uiso 1 1 calc R
H1M H 0.692(2) 0.4160(19) 0.0830(14) 0.036(7) Uiso 1 1 d .

loop_
_atom_site_aniso_label
_atom_site_aniso_U_11
_atom_site_aniso_U_22
_atom_site_aniso_U_33
_atom_site_aniso_U_23
_atom_site_aniso_U_13
_atom_site_aniso_U_12
Zr1 0.02226(13) 0.02154(14) 0.02682(14) -0.00213(10) 0.00891(9) -0.00080(10)
C1 0.0289(14) 0.0178(13) 0.0306(14) -0.0036(10) 0.0091(11) 0.0043(10)
C2 0.0291(14) 0.0209(13) 0.0325(14) -0.0037(10) 0.0106(11) 0.0000(11)
C3 0.0311(14) 0.0231(13) 0.0300(13) -0.0016(10) 0.0117(11) 0.0027(11)
C4 0.0259(13) 0.0269(14) 0.0324(14) -0.0022(10) 0.0100(11) 0.0032(11)
C5 0.0290(14) 0.0262(14) 0.0327(14) -0.0021(10) 0.0150(11) 0.0041(11)
C6 0.051(2) 0.064(2) 0.064(2) 0.0218(17) -0.0044(17) -0.0250(18)
C7 0.0422(18) 0.0299(18) 0.075(2) 0.0033(15) 0.0378(16) 0.0012(14)
C8 0.0250(15) 0.0382(18) 0.069(2) -0.0204(16) 0.0146(15) -0.0089(13)
C9 0.077(3) 0.059(2) 0.0334(18) -0.0073(15) 0.0087(17) -0.0335(19)
C10 0.0241(13) 0.0218(13) 0.0316(14) -0.0006(10) 0.0072(10) 0.0039(10)
C11 0.0269(14) 0.0227(13) 0.0287(14) -0.0024(10) 0.0095(11) 0.0046(10)
C12 0.0274(14) 0.0221(13) 0.0325(14) -0.0027(10) 0.0094(11) 0.0015(10)
C13 0.0282(14) 0.0241(14) 0.0333(14) 0.0010(10) 0.0095(11) 0.0036(11)
C14 0.0422(17) 0.0317(16) 0.0441(18) 0.0071(13) 0.0156(14) 0.0007(14)
C15 0.062(2) 0.0418(18) 0.0340(17) 0.0103(13) 0.0197(15) 0.0105(16)
C16 0.056(2) 0.0418(18) 0.0267(16) 0.0025(12) 0.0055(14) 0.0154(15)
C17 0.0378(16) 0.0291(15) 0.0345(15) -0.0020(12) 0.0037(12) 0.0076(13)
C18 0.0274(13) 0.0241(14) 0.0294(13) 0.0001(10) 0.0072(11) 0.0055(11)
C19 0.0304(15) 0.0281(15) 0.0436(17) -0.0050(11) 0.0116(13) -0.0072(12)
C20 0.050(2) 0.037(2) 0.0456(19) -0.0079(15) -0.0019(16) -0.0083(16)
C21 0.065(3) 0.0268(17) 0.065(2) -0.0043(16) -0.005(2) -0.0084(17)
C22 0.0266(14) 0.0260(15) 0.0422(16) -0.0073(12) 0.0122(11) -0.0008(12)
C23 0.037(2) 0.057(2) 0.060(2) 0.0134(18) 0.0186(17) -0.0121(17)
C24 0.0280(15) 0.0394(18) 0.066(2) -0.0049(14) 0.0062(14) -0.0001(13)
C25 0.0430(17) 0.0223(15) 0.0316(14) 0.0005(11) 0.0079(12) 0.0035(12)
C26 0.0454(19) 0.0344(19) 0.0392(19) -0.0026(14) -0.0048(15) 0.0014(15)
C27 0.059(2) 0.040(2) 0.0307(17) -0.0038(13) 0.0124(15) 0.0091(17)
C28 0.0413(17) 0.0302(15) 0.0278(14) 0.0000(11) 0.0068(13) 0.0006(12)
C29 0.084(3) 0.044(2) 0.0384(19) 0.0123(15) 0.0081(19) 0.026(2)
C30 0.077(3) 0.083(3) 0.089(3) 0.058(2) 0.056(2) 0.038(2)

loop_
_atom_type_symbol
_atom_type_description
_atom_type_scat_dispersion_real
_atom_type_scat_dispersion_imag
_atom_type_scat_source
C C 0.0033 0.0016 'International Tables Vol C Tables 4.2.6.8 and 6.1.1.4'
H H 0.0000 0.0000 'International Tables Vol C Tables 4.2.6.8 and 6.1.1.4'
Zr Zr -2.9673 0.5597 'International Tables Vol C Tables 4.2.6.8 and 6.1.1.4'

loop_
_geom_angle_atom_site_label_1
_geom_angle_atom_site_label_2
_geom_angle_atom_site_label_3
_geom_angle
H1M Zr1 C4 83.3(8)
H1M Zr1 C5 118.8(8)
C4 Zr1 C5 35.69(8)
H1M Zr1 C7 116.7(8)
C4 Zr1 C7 69.86(10)
C5 Zr1 C7 58.21(10)
H1M Zr1 C12 88.8(8)
C4 Zr1 C12 152.48(9)
C5 Zr1 C12 144.57(8)
C7 Zr1 C12 90.66(9)
H1M Zr1 C8 84.5(8)
C4 Zr1 C8 58.83(9)
C5 Zr1 C8 69.05(10)
C7 Zr1 C8 32.46(11)
C12 Zr1 C8 94.25(9)
H1M Zr1 C3 69.5(8)
C4 Zr1 C3 34.09(8)
C5 Zr1 C3 56.70(8)
C7 Zr1 C3 103.84(9)
C12 Zr1 C3 157.61(8)
C8 Zr1 C3 89.37(10)
H1M Zr1 C11 71.3(8)
C4 Zr1 C11 154.57(8)
C5 Zr1 C11 168.93(9)
C7 Zr1 C11 122.88(9)
C12 Zr1 C11 32.54(8)
C8 Zr1 C11 118.30(9)
C3 Zr1 C11 128.75(8)
H1M Zr1 C1 123.4(8)
C4 Zr1 C1 56.63(8)
C5 Zr1 C1 33.47(8)
C7 Zr1 C1 87.33(10)
C12 Zr1 C1 144.55(8)
C8 Zr1 C1 102.51(9)
C3 Zr1 C1 54.71(8)
C11 Zr1 C1 138.39(8)
H1M Zr1 C10 90.1(8)
C4 Zr1 C10 150.95(8)
C5 Zr1 C10 138.13(8)
C7 Zr1 C10 136.89(10)
C12 Zr1 C10 54.81(8)
C8 Zr1 C10 148.77(9)
C3 Zr1 C10 117.47(8)
C11 Zr1 C10 32.37(8)
C1 Zr1 C10 106.04(8)
H1M Zr1 C13 120.6(8)
C4 Zr1 C13 150.28(8)
C5 Zr1 C13 118.72(8)
C7 Zr1 C13 82.79(9)
C12 Zr1 C13 32.58(8)
C8 Zr1 C13 103.08(10)
C3 Zr1 C13 164.30(8)
C11 Zr1 C13 53.04(8)
C1 Zr1 C13 112.31(8)
C10 Zr1 C13 54.13(8)
H1M Zr1 C18 121.6(8)
C4 Zr1 C18 149.41(8)
C5 Zr1 C18 115.95(8)
C7 Zr1 C18 107.94(10)
C12 Zr1 C18 54.08(8)
C8 Zr1 C18 134.27(10)
C3 Zr1 C18 133.09(8)
C11 Zr1 C18 53.00(8)
C1 Zr1 C18 93.09(8)
C10 Zr1 C18 32.67(7)
C13 Zr1 C18 32.28(8)
C5 C1 C2 107.0(2)
C5 C1 C25 125.4(2)
C2 C1 C25 127.0(2)
C5 C1 Zr1 66.44(13)
C2 C1 Zr1 76.78(13)
C25 C1 Zr1 128.51(16)
C3 C2 C1 110.2(2)
C3 C2 Zr1 70.93(14)
C1 C2 Zr1 71.16(13)
C2 C3 C4 106.5(2)
C2 C3 C28 127.2(2)
C4 C3 C28 125.4(2)
C2 C3 Zr1 77.12(14)
C4 C3 Zr1 65.43(13)
C28 C3 Zr1 130.33(17)
C3 C4 C5 108.0(2)
C3 C4 C9 123.6(2)
C5 C4 C9 119.0(2)
C3 C4 Zr1 80.48(14)
C5 C4 Zr1 73.20(14)
C9 C4 Zr1 84.87(19)
C1 C5 C4 108.3(2)
C1 C5 C6 127.2(2)
C4 C5 C6 119.9(2)
C1 C5 Zr1 80.09(14)
C4 C5 Zr1 71.11(13)
C6 C5 Zr1 95.4(2)
C5 C6 C7 105.5(3)
C8 C7 C6 120.0(3)
C8 C7 Zr1 75.19(16)
C6 C7 Zr1 90.2(2)
C9 C8 C7 121.4(3)
C9 C8 Zr1 78.8(2)
C7 C8 Zr1 72.35(17)
C8 C9 C4 115.4(3)
C8 C9 Zr1 70.2(2)
C4 C9 Zr1 61.97(17)
C11 C10 C18 106.2(2)
C11 C10 C22 127.2(2)
C18 C10 C22 125.9(2)
C11 C10 Zr1 73.40(13)
C18 C10 Zr1 75.65(13)
C22 C10 Zr1 123.26(16)
C10 C11 C12 110.9(2)
C10 C11 Zr1 74.22(13)
C12 C11 Zr1 73.44(13)
C11 C12 C13 106.5(2)
C11 C12 C19 127.3(2)
C13 C12 C19 125.3(2)
C11 C12 Zr1 74.02(13)
C13 C12 Zr1 75.91(14)
C19 C12 Zr1 123.99(17)
C14 C13 C12 132.3(2)
C14 C13 C18 119.4(2)
C12 C13 C18 108.3(2)
C14 C13 Zr1 121.87(17)
C12 C13 Zr1 71.50(14)
C18 C13 Zr1 74.34(14)
C15 C14 C13 119.8(3)
C14 C15 C16 120.6(3)
C17 C16 C15 121.6(3)
C16 C17 C18 119.7(3)
C17 C18 C13 118.8(2)
C17 C18 C10 133.2(2)
C13 C18 C10 107.9(2)
C17 C18 Zr1 123.86(17)
C13 C18 Zr1 73.38(14)
C10 C18 Zr1 71.68(13)
C12 C19 C20 112.8(2)
C12 C19 C21 110.5(2)
C20 C19 C21 109.1(3)
C10 C22 C24 111.4(2)
C10 C22 C23 111.7(2)
C24 C22 C23 109.8(2)
C1 C25 C26 112.9(2)
C1 C25 C27 108.9(2)
C26 C25 C27 110.1(3)
C30 C28 C29 110.7(3)
C30 C28 C3 114.4(2)
C29 C28 C3 108.8(2)

loop_
_geom_bond_atom_site_label_1
_geom_bond_atom_site_label_2
_geom_bond_distance
Zr1 H1M 1.79(2)
Zr1 C4 2.327(2)
Zr1 C5 2.354(2)
Zr1 C7 2.482(3)
Zr1 C12 2.517(2)
Zr1 C8 2.518(3)
Zr1 C3 2.523(2)
Zr1 C11 2.525(2)
Zr1 C1 2.530(2)
Zr1 C10 2.535(2)
Zr1 C13 2.575(2)
Zr1 C18 2.587(2)
C1 C5 1.416(4)
C1 C2 1.419(3)
C1 C25 1.508(3)
C2 C3 1.413(4)
C3 C4 1.434(3)
C3 C28 1.508(4)
C4 C5 1.435(3)
C4 C9 1.442(4)
C5 C6 1.479(4)
C6 C7 1.480(5)
C7 C8 1.398(5)
C8 C9 1.380(5)
C10 C11 1.411(3)
C10 C18 1.442(3)
C10 C22 1.511(3)
C11 C12 1.413(3)
C12 C13 1.430(3)
C12 C19 1.507(4)
C13 C14 1.424(3)
C13 C18 1.435(3)
C14 C15 1.356(4)
C15 C16 1.419(4)
C16 C17 1.357(4)
C17 C18 1.422(3)
C19 C20 1.510(4)
C19 C21 1.527(4)
C22 C24 1.517(4)
C22 C23 1.519(4)
C25 C26 1.516(4)
C25 C27 1.531(4)
C28 C30 1.496(4)
C28 C29 1.501(4)
